data_1553627
loop_
_publ_author_name
'Cheung, Kwan Yin'
'Yang, Shuaijun'
'Miao, Qian'

_publ_section_title
;
 From tetrabenzoheptafulvalene to sp2 carbon nano-rings
;
_journal_issue 5
_journal_name_full 'Organic Chemistry Frontiers'
_journal_page_first 699
_journal_paper_doi 10.1039/C6QO00828C
_journal_volume 4
_journal_year 2017
_chemical_formula_sum 'C35 H18 Fe O4'
_chemical_formula_weight 558.34
_space_group_IT_number 2
_space_group_name_Hall '-P 1'
_space_group_name_H-M_alt 'P -1'
_symmetry_cell_setting triclinic
_symmetry_space_group_name_H-M 'P -1'
_atom_sites_solution_hydrogens geom
_atom_sites_solution_primary direct
_atom_sites_solution_secondary difmap
_audit_creation_method SHELXL-97
_audit_update_record
;
2016-12-19 deposited with the CCDC.
2017-01-13 downloaded from the CCDC.
;
_cell_angle_alpha 79.571(2)
_cell_angle_beta 74.479(2)
_cell_angle_gamma 86.413(2)
_cell_formula_units_Z 2
_cell_length_a 8.8576(7)
_cell_length_b 9.5150(7)
_cell_length_c 15.8743(12)
_cell_measurement_reflns_used 540
_cell_measurement_temperature 296(2)
_cell_measurement_theta_max 15
_cell_measurement_theta_min 15
_cell_volume 1267.66(17)
_computing_cell_refinement 'BRUKER KAPPA APEXII DUO DIFFRACTOMETER'
_computing_data_collection 'BRUKER KAPPA APEXII DUO DIFFRACTOMETER'
_computing_data_reduction 'BRUKER KAPPA APEXII DUO DIFFRACTOMETER'
_computing_molecular_graphics 'SIEMENS SHELXTL'
_computing_publication_material 'SIEMENS SHELXTL'
_computing_structure_refinement 'SHELXL-97 (Sheldrick, 2008)'
_computing_structure_solution 'SHELXS-97 (Sheldrick, 2008)'
_diffrn_ambient_temperature 296(2)
_diffrn_measured_fraction_theta_full 0.994
_diffrn_measured_fraction_theta_max 0.994
_diffrn_measurement_device_type 'BRUKER KAPPA APEXII DUO DIFFRACTOMETER'
_diffrn_measurement_method 'PHI & OMEGA SCAN'
_diffrn_radiation_monochromator graphite
_diffrn_radiation_source 'fine-focus sealed tube'
_diffrn_radiation_type MoK\a
_diffrn_radiation_wavelength 0.71073
_diffrn_reflns_av_R_equivalents 0.0708
_diffrn_reflns_av_sigmaI/netI 0.0625
_diffrn_reflns_limit_h_max 10
_diffrn_reflns_limit_h_min -10
_diffrn_reflns_limit_k_max 11
_diffrn_reflns_limit_k_min -6
_diffrn_reflns_limit_l_max 19
_diffrn_reflns_limit_l_min -18
_diffrn_reflns_number 17099
_diffrn_reflns_theta_full 25.25
_diffrn_reflns_theta_max 25.25
_diffrn_reflns_theta_min 2.18
_exptl_absorpt_coefficient_mu 0.636
_exptl_absorpt_correction_T_max 0.7301
_exptl_absorpt_correction_T_min 0.5895
_exptl_absorpt_correction_type multi-scan
_exptl_crystal_colour red
_exptl_crystal_density_diffrn 1.463
_exptl_crystal_density_method 'not measured'
_exptl_crystal_description block
_exptl_crystal_F_000 572
_exptl_crystal_size_max 0.50
_exptl_crystal_size_mid 0.40
_exptl_crystal_size_min 0.40
_refine_diff_density_max 0.356
_refine_diff_density_min -0.300
_refine_diff_density_rms 0.076
_refine_ls_extinction_method none
_refine_ls_goodness_of_fit_ref 1.058
_refine_ls_hydrogen_treatment riding
_refine_ls_matrix_type full
_refine_ls_number_parameters 361
_refine_ls_number_reflns 4568
_refine_ls_number_restraints 0
_refine_ls_restrained_S_all 1.058
_refine_ls_R_factor_all 0.0571
_refine_ls_R_factor_gt 0.0504
_refine_ls_shift/su_max 0.001
_refine_ls_shift/su_mean 0.000
_refine_ls_structure_factor_coef Fsqd
_refine_ls_weighting_details 'calc w=1/[\s^2^(Fo^2^)+(0.0978P)^2^+0.1963P] where P=(Fo^2^+2Fc^2^)/3'
_refine_ls_weighting_scheme calc
_refine_ls_wR_factor_gt 0.1402
_refine_ls_wR_factor_ref 0.1485
_reflns_number_gt 3983
_reflns_number_total 4568
_reflns_threshold_expression >2sigma(I)
_cod_data_source_file c6qo00828c2.cif
_cod_data_source_block O-bridged-nano-ring-Fe-complex
_cod_depositor_comments
;
The following automatic conversions were performed:

data item '_symmetry_cell_setting' value 'Triclinic' was changed to
'triclinic' in accordance with the
/home/saulius/struct/COD-crude-data/automatic-downloads/DataCite-retrospective/RSC/depositions/lib/dictionaries/cif_core.dic
dictionary named 'cif_core.dic' version 2.4.2 last updated on
2011-04-26.

Automatic conversion script
Id: cif_fix_values 6909 2019-04-08 15:41:33Z antanas 
;
_cod_original_sg_symbol_H-M P-1
_cod_database_code 1553627

loop_
_symmetry_equiv_pos_as_xyz
'x, y, z'
'-x, -y, -z'

loop_
_atom_site_label
_atom_site_type_symbol
_atom_site_fract_x
_atom_site_fract_y
_atom_site_fract_z
_atom_site_U_iso_or_equiv
_atom_site_adp_type
_atom_site_occupancy
_atom_site_symmetry_multiplicity
_atom_site_calc_flag
_atom_site_refinement_flags
Fe1 Fe 0.70786(4) 0.79509(4) 0.52890(2) 0.03465(17) Uani 1 1 d .
O1 O 0.47298(19) 0.85937(18) 0.57048(11) 0.0361(4) Uani 1 1 d .
O2 O 1.0000(3) 0.6454(3) 0.52996(16) 0.0600(6) Uani 1 1 d .
O3 O 0.6901(4) 0.6905(4) 0.36827(18) 0.0944(10) Uani 1 1 d .
O4 O 0.8555(3) 1.0769(2) 0.46413(17) 0.0649(6) Uani 1 1 d .
C1 C 0.5832(3) 0.6637(2) 0.63412(15) 0.0304(5) Uani 1 1 d .
C2 C 0.6307(3) 0.7881(2) 0.66005(15) 0.0295(5) Uani 1 1 d .
C3 C 0.4981(3) 0.8994(3) 0.65113(16) 0.0338(5) Uani 1 1 d .
H3A H 0.5244 0.9995 0.6467 0.041 Uiso 1 1 calc R
C4 C 0.3534(3) 0.8461(3) 0.72223(16) 0.0332(5) Uani 1 1 d .
C5 C 0.3093(3) 0.7309(3) 0.69822(16) 0.0334(5) Uani 1 1 d .
C6 C 0.4250(3) 0.7118(3) 0.61262(16) 0.0331(5) Uani 1 1 d .
H6A H 0.3895 0.6553 0.5759 0.040 Uiso 1 1 calc R
C7 C 0.6099(3) 0.5142(2) 0.67411(16) 0.0319(5) Uani 1 1 d .
C8 C 0.6664(3) 0.4094(3) 0.62325(19) 0.0431(6) Uani 1 1 d .
H8A H 0.6939 0.4335 0.5617 0.052 Uiso 1 1 calc R
C9 C 0.6829(4) 0.2684(3) 0.6629(2) 0.0537(7) Uani 1 1 d .
H9A H 0.7235 0.1994 0.6279 0.064 Uiso 1 1 calc R
C10 C 0.6393(4) 0.2314(3) 0.7532(2) 0.0541(8) Uani 1 1 d .
H10A H 0.6475 0.1366 0.7797 0.065 Uiso 1 1 calc R
C11 C 0.5832(3) 0.3345(3) 0.8053(2) 0.0429(6) Uani 1 1 d .
H11A H 0.5534 0.3086 0.8668 0.051 Uiso 1 1 calc R
C12 C 0.5708(3) 0.4765(2) 0.76688(16) 0.0316(5) Uani 1 1 d .
C13 C 0.7098(3) 0.7840(2) 0.73213(15) 0.0302(5) Uani 1 1 d .
C14 C 0.6535(3) 0.6906(3) 0.81270(16) 0.0324(5) Uani 1 1 d .
C15 C 0.7220(3) 0.6902(3) 0.88181(17) 0.0415(6) Uani 1 1 d .
H15A H 0.6857 0.6284 0.9352 0.050 Uiso 1 1 calc R
C16 C 0.8437(3) 0.7808(3) 0.87184(19) 0.0472(7) Uani 1 1 d .
H16A H 0.8894 0.7789 0.9184 0.057 Uiso 1 1 calc R
C17 C 0.8976(3) 0.8733(3) 0.7941(2) 0.0460(6) Uani 1 1 d .
H17A H 0.9781 0.9355 0.7882 0.055 Uiso 1 1 calc R
C18 C 0.8314(3) 0.8741(3) 0.72367(18) 0.0377(5) Uani 1 1 d .
H18A H 0.8694 0.9358 0.6704 0.045 Uiso 1 1 calc R
C19 C 0.3189(3) 0.8817(3) 0.81169(17) 0.0374(6) Uani 1 1 d .
C20 C 0.3305(3) 0.7698(3) 0.88120(16) 0.0360(5) Uani 1 1 d .
C21 C 0.3060(4) 0.7974(3) 0.96616(19) 0.0512(7) Uani 1 1 d .
H21A H 0.3108 0.7232 1.0124 0.061 Uiso 1 1 calc R
C22 C 0.2742(5) 0.9356(4) 0.9826(2) 0.0678(9) Uani 1 1 d .
H22A H 0.2595 0.9542 1.0398 0.081 Uiso 1 1 calc R
C23 C 0.2645(5) 1.0442(4) 0.9157(2) 0.0686(9) Uani 1 1 d .
H23A H 0.2419 1.1364 0.9278 0.082 Uiso 1 1 calc R
C24 C 0.2876(4) 1.0198(3) 0.8295(2) 0.0512(7) Uani 1 1 d .
H24A H 0.2823 1.0953 0.7841 0.061 Uiso 1 1 calc R
C25 C 0.2100(3) 0.6133(3) 0.75443(17) 0.0349(5) Uani 1 1 d .
C26 C 0.0940(3) 0.5532(3) 0.7300(2) 0.0458(6) Uani 1 1 d .
H26A H 0.0733 0.5886 0.6756 0.055 Uiso 1 1 calc R
C27 C 0.0088(3) 0.4414(3) 0.7857(2) 0.0574(8) Uani 1 1 d .
H27A H -0.0684 0.4005 0.7686 0.069 Uiso 1 1 calc R
C28 C 0.0373(4) 0.3899(3) 0.8663(3) 0.0619(9) Uani 1 1 d .
H28A H -0.0222 0.3152 0.9040 0.074 Uiso 1 1 calc R
C29 C 0.1530(3) 0.4475(3) 0.8921(2) 0.0502(7) Uani 1 1 d .
H29A H 0.1713 0.4115 0.9470 0.060 Uiso 1 1 calc R
C30 C 0.2419(3) 0.5587(3) 0.83663(17) 0.0358(5) Uani 1 1 d .
C31 C 0.5227(3) 0.5934(2) 0.81987(15) 0.0306(5) Uani 1 1 d .
C32 C 0.3732(3) 0.6283(3) 0.85482(15) 0.0329(5) Uani 1 1 d .
C33 C 0.8867(3) 0.7063(3) 0.52845(17) 0.0404(6) Uani 1 1 d .
C34 C 0.6935(3) 0.7322(4) 0.4300(2) 0.0527(7) Uani 1 1 d .
C35 C 0.7948(3) 0.9706(3) 0.48791(17) 0.0422(6) Uani 1 1 d .

loop_
_atom_site_aniso_label
_atom_site_aniso_U_11
_atom_site_aniso_U_22
_atom_site_aniso_U_33
_atom_site_aniso_U_23
_atom_site_aniso_U_13
_atom_site_aniso_U_12
Fe1 0.0320(2) 0.0391(3) 0.0300(2) -0.00208(16) -0.00501(15) -0.00331(16)
O1 0.0346(9) 0.0367(10) 0.0340(9) 0.0030(7) -0.0094(7) -0.0028(7)
O2 0.0444(12) 0.0620(14) 0.0734(15) -0.0193(11) -0.0128(10) 0.0120(10)
O3 0.089(2) 0.146(3) 0.0640(17) -0.0528(18) -0.0238(15) 0.0006(19)
O4 0.0517(13) 0.0560(14) 0.0810(16) 0.0119(12) -0.0188(11) -0.0182(11)
C1 0.0277(11) 0.0324(12) 0.0294(11) -0.0026(9) -0.0055(9) -0.0027(9)
C2 0.0279(11) 0.0267(12) 0.0304(11) -0.0006(9) -0.0041(9) -0.0027(9)
C3 0.0320(12) 0.0315(13) 0.0351(12) -0.0018(10) -0.0067(10) -0.0007(9)
C4 0.0268(11) 0.0296(12) 0.0390(13) 0.0011(10) -0.0065(10) 0.0027(9)
C5 0.0253(11) 0.0365(13) 0.0367(13) -0.0005(10) -0.0098(9) 0.0024(9)
C6 0.0325(12) 0.0328(13) 0.0342(12) -0.0023(10) -0.0101(9) -0.0041(9)
C7 0.0275(11) 0.0268(12) 0.0418(13) -0.0075(10) -0.0085(9) -0.0024(9)
C8 0.0427(14) 0.0395(15) 0.0477(15) -0.0162(12) -0.0067(11) -0.0031(11)
C9 0.0539(18) 0.0323(15) 0.075(2) -0.0209(14) -0.0095(15) 0.0017(12)
C10 0.0516(17) 0.0260(14) 0.080(2) -0.0017(14) -0.0153(15) 0.0014(12)
C11 0.0408(14) 0.0307(14) 0.0538(16) 0.0018(12) -0.0122(12) -0.0012(10)
C12 0.0243(11) 0.0280(12) 0.0417(13) -0.0036(10) -0.0085(9) -0.0017(9)
C13 0.0277(11) 0.0290(12) 0.0348(12) -0.0110(9) -0.0069(9) 0.0036(9)
C14 0.0301(12) 0.0308(12) 0.0360(12) -0.0076(10) -0.0077(9) 0.0015(9)
C15 0.0437(14) 0.0454(15) 0.0371(13) -0.0082(11) -0.0136(11) 0.0028(11)
C16 0.0480(15) 0.0566(18) 0.0464(16) -0.0190(13) -0.0225(13) 0.0028(13)
C17 0.0371(14) 0.0475(16) 0.0611(18) -0.0208(13) -0.0180(12) -0.0029(11)
C18 0.0308(12) 0.0379(14) 0.0434(14) -0.0098(11) -0.0060(10) -0.0020(10)
C19 0.0294(12) 0.0339(13) 0.0435(14) -0.0058(11) -0.0009(10) 0.0002(10)
C20 0.0296(12) 0.0366(13) 0.0377(13) -0.0071(10) -0.0012(10) -0.0001(10)
C21 0.0550(17) 0.0528(18) 0.0402(15) -0.0120(13) -0.0009(12) 0.0020(13)
C22 0.084(3) 0.067(2) 0.0470(18) -0.0241(16) 0.0004(16) 0.0009(18)
C23 0.079(2) 0.052(2) 0.071(2) -0.0314(17) -0.0019(18) 0.0094(17)
C24 0.0547(17) 0.0357(15) 0.0560(17) -0.0076(13) -0.0030(14) 0.0036(12)
C25 0.0245(11) 0.0327(13) 0.0439(14) -0.0033(10) -0.0049(10) 0.0002(9)
C26 0.0334(13) 0.0463(16) 0.0576(17) -0.0106(13) -0.0108(12) -0.0010(11)
C27 0.0332(14) 0.0525(18) 0.086(2) -0.0132(16) -0.0121(14) -0.0124(13)
C28 0.0416(16) 0.0475(18) 0.083(2) 0.0095(16) -0.0033(15) -0.0156(13)
C29 0.0389(14) 0.0441(16) 0.0571(17) 0.0107(13) -0.0061(12) -0.0067(12)
C30 0.0284(12) 0.0317(13) 0.0423(13) -0.0025(10) -0.0036(10) 0.0004(9)
C31 0.0332(12) 0.0279(12) 0.0284(11) 0.0030(9) -0.0094(9) -0.0009(9)
C32 0.0340(12) 0.0312(12) 0.0292(11) 0.0011(9) -0.0053(9) -0.0003(9)
C33 0.0385(14) 0.0453(15) 0.0348(13) -0.0087(11) -0.0029(10) -0.0051(12)
C34 0.0428(16) 0.071(2) 0.0426(16) -0.0116(14) -0.0077(12) 0.0002(14)
C35 0.0326(13) 0.0512(17) 0.0390(14) 0.0025(12) -0.0092(10) -0.0026(12)

loop_
_atom_type_symbol
_atom_type_description
_atom_type_scat_dispersion_real
_atom_type_scat_dispersion_imag
_atom_type_scat_source
C C 0.0033 0.0016 'International Tables Vol C Tables 4.2.6.8 and 6.1.1.4'
H H 0.0000 0.0000 'International Tables Vol C Tables 4.2.6.8 and 6.1.1.4'
O O 0.0106 0.0060 'International Tables Vol C Tables 4.2.6.8 and 6.1.1.4'
Fe Fe 0.3463 0.8444 'International Tables Vol C Tables 4.2.6.8 and 6.1.1.4'

loop_
_geom_angle_atom_site_label_1
_geom_angle_atom_site_label_2
_geom_angle_atom_site_label_3
_geom_angle
C33 Fe1 C34 92.91(13)
C33 Fe1 C35 94.36(12)
C34 Fe1 C35 104.45(14)
C33 Fe1 C2 97.34(11)
C34 Fe1 C2 148.82(12)
C35 Fe1 C2 104.03(11)
C33 Fe1 C1 95.16(11)
C34 Fe1 C1 107.64(12)
C35 Fe1 C1 145.92(11)
C2 Fe1 C1 42.26(9)
C33 Fe1 O1 161.17(10)
C34 Fe1 O1 96.93(11)
C35 Fe1 O1 98.64(10)
C2 Fe1 O1 66.35(8)
C1 Fe1 O1 66.58(8)
C3 O1 C6 94.95(16)
C3 O1 Fe1 91.62(12)
C6 O1 Fe1 91.69(12)
C2 C1 C7 124.68(19)
C2 C1 C6 103.22(19)
C7 C1 C6 121.10(19)
C2 C1 Fe1 68.84(12)
C7 C1 Fe1 132.51(17)
C6 C1 Fe1 93.19(14)
C1 C2 C13 124.6(2)
C1 C2 C3 104.14(19)
C13 C2 C3 119.73(19)
C1 C2 Fe1 68.90(13)
C13 C2 Fe1 133.76(16)
C3 C2 Fe1 93.14(14)
O1 C3 C4 103.45(18)
O1 C3 C2 95.72(17)
C4 C3 C2 107.01(19)
C5 C4 C19 127.8(2)
C5 C4 C3 105.9(2)
C19 C4 C3 121.8(2)
C4 C5 C25 128.2(2)
C4 C5 C6 106.5(2)
C25 C5 C6 121.7(2)
O1 C6 C5 103.36(19)
O1 C6 C1 95.89(17)
C5 C6 C1 107.41(19)
C8 C7 C12 118.9(2)
C8 C7 C1 122.2(2)
C12 C7 C1 118.8(2)
C7 C8 C9 120.9(3)
C10 C9 C8 120.0(3)
C9 C10 C11 120.0(3)
C10 C11 C12 120.7(3)
C11 C12 C7 119.5(2)
C11 C12 C31 122.8(2)
C7 C12 C31 117.7(2)
C18 C13 C14 119.3(2)
C18 C13 C2 121.9(2)
C14 C13 C2 118.7(2)
C15 C14 C13 119.3(2)
C15 C14 C31 122.5(2)
C13 C14 C31 118.2(2)
C16 C15 C14 120.5(3)
C17 C16 C15 120.5(2)
C16 C17 C18 119.8(2)
C13 C18 C17 120.6(2)
C24 C19 C20 119.2(2)
C24 C19 C4 123.6(2)
C20 C19 C4 117.0(2)
C21 C20 C19 119.9(3)
C21 C20 C32 124.8(2)
C19 C20 C32 115.3(2)
C20 C21 C22 120.0(3)
C23 C22 C21 120.4(3)
C22 C23 C24 121.0(3)
C23 C24 C19 119.5(3)
C26 C25 C30 119.7(2)
C26 C25 C5 124.0(2)
C30 C25 C5 116.3(2)
C27 C26 C25 120.3(3)
C28 C27 C26 120.2(3)
C27 C28 C29 120.7(3)
C28 C29 C30 120.2(3)
C29 C30 C25 118.9(2)
C29 C30 C32 125.9(2)
C25 C30 C32 115.2(2)
C32 C31 C12 123.6(2)
C32 C31 C14 121.5(2)
C12 C31 C14 113.5(2)
C31 C32 C20 120.9(2)
C31 C32 C30 121.3(2)
C20 C32 C30 113.4(2)
O2 C33 Fe1 177.9(3)
O3 C34 Fe1 177.4(3)
O4 C35 Fe1 176.3(2)

loop_
_geom_bond_atom_site_label_1
_geom_bond_atom_site_label_2
_geom_bond_distance
Fe1 C33 1.747(3)
Fe1 C34 1.816(3)
Fe1 C35 1.818(3)
Fe1 C2 2.000(2)
Fe1 C1 2.001(2)
Fe1 O1 2.0953(17)
O1 C3 1.474(3)
O1 C6 1.477(3)
O2 C33 1.131(3)
O3 C34 1.129(4)
O4 C35 1.129(3)
C1 C2 1.442(3)
C1 C7 1.481(3)
C1 C6 1.551(3)
C2 C13 1.487(3)
C2 C3 1.549(3)
C3 C4 1.508(3)
C4 C5 1.336(3)
C4 C19 1.468(4)
C5 C25 1.471(3)
C5 C6 1.501(3)
C7 C8 1.382(4)
C7 C12 1.403(3)
C8 C9 1.392(4)
C9 C10 1.366(5)
C10 C11 1.381(4)
C11 C12 1.389(3)
C12 C31 1.488(3)
C13 C18 1.382(3)
C13 C14 1.406(3)
C14 C15 1.388(3)
C14 C31 1.496(3)
C15 C16 1.380(4)
C16 C17 1.368(4)
C17 C18 1.393(4)
C19 C24 1.390(4)
C19 C20 1.408(4)
C20 C21 1.378(4)
C20 C32 1.479(4)
C21 C22 1.383(5)
C22 C23 1.358(5)
C23 C24 1.387(5)
C25 C26 1.378(4)
C25 C30 1.409(3)
C26 C27 1.374(4)
C27 C28 1.367(5)
C28 C29 1.377(5)
C29 C30 1.383(4)
C30 C32 1.490(3)
C31 C32 1.337(3)
